data_1567773
loop_
_publ_author_name
'Sharma, Mahendra K.'
'Chabbra, Sonia'
'W\"olper, Christoph'
'Weinert, Hanns Micha'
'Reijerse, Edward'
'Schnegg, Alexander'
'Schulz, Stephan'

_publ_section_title
;
 Modulating the Frontier Orbitals of L(X)Ga-Substituted Diphosphenes
 [L(X)GaP]2 (X = Cl, Br) and their Facile Oxidation to Radical Cations
;
_journal_name_full 'Chemical Science'
_journal_paper_doi 10.1039/D2SC04207J
_journal_year 2022
_chemical_formula_sum 'C89 H95 B Br2 F20 Ga2 N6 P2'
_chemical_formula_weight 2000.71
_space_group_crystal_system triclinic
_space_group_IT_number 2
_space_group_name_Hall '-P 1'
_space_group_name_H-M_alt 'P -1'
_atom_sites_solution_hydrogens mixed
_atom_sites_solution_primary direct
_atom_sites_solution_secondary difmap
_audit_creation_method SHELXL-2017/1
_audit_update_record
;
2022-07-05 deposited with the CCDC.	2022-10-12 downloaded from the CCDC.
;
_cell_angle_alpha 77.921(2)
_cell_angle_beta 77.403(2)
_cell_angle_gamma 87.595(2)
_cell_formula_units_Z 2
_cell_length_a 12.5498(4)
_cell_length_b 16.6890(7)
_cell_length_c 23.2672(9)
_cell_measurement_reflns_used 9759
_cell_measurement_temperature 100(2)
_cell_measurement_theta_max 74.40
_cell_measurement_theta_min 2.71
_cell_volume 4650.5(3)
_computing_cell_refinement 'Bruker APEX3(v2017.3-0)'
_computing_data_collection 'Bruker APEX3(v2017.3-0)'
_computing_data_reduction 'Bruker APEX3(v2017.3-0)'
_computing_molecular_graphics 'ORTEP/PLATON (Spek)'
_computing_publication_material 'BRUKER AXS SHELXTL (c) 2008 / Vers. 2008/4'
_computing_structure_refinement 'SHELXL-2017/1 (Sheldrick, 2017)'
_computing_structure_solution 'Bruker APEX3(v2017.3-0)'
_diffrn_ambient_temperature 100(2)
_diffrn_detector_area_resol_mean 7.3910
_diffrn_measured_fraction_theta_full 1.000
_diffrn_measured_fraction_theta_max 0.991
_diffrn_measurement_device_type 'Bruker D8 Venture (Photon II detector)'
_diffrn_measurement_method 'Data collection strategy APEX 3/Queen'
_diffrn_radiation_monochromator 'multilayer mirror'
_diffrn_radiation_type CuK\a
_diffrn_radiation_wavelength 1.54178
_diffrn_reflns_av_R_equivalents 0.1279
_diffrn_reflns_av_unetI/netI 0.0434
_diffrn_reflns_Laue_measured_fraction_full 1.000
_diffrn_reflns_Laue_measured_fraction_max 0.991
_diffrn_reflns_limit_h_max 15
_diffrn_reflns_limit_h_min -15
_diffrn_reflns_limit_k_max 20
_diffrn_reflns_limit_k_min -20
_diffrn_reflns_limit_l_max 29
_diffrn_reflns_limit_l_min -29
_diffrn_reflns_number 234649
_diffrn_reflns_point_group_measured_fraction_full 1.000
_diffrn_reflns_point_group_measured_fraction_max 0.991
_diffrn_reflns_theta_full 67.679
_diffrn_reflns_theta_max 75.216
_diffrn_reflns_theta_min 1.988
_diffrn_source 'micro-focus sealed tube'
_diffrn_source_type 'INCOATEC I\mS 3.0'
_exptl_absorpt_coefficient_mu 2.789
_exptl_absorpt_correction_T_max 0.75
_exptl_absorpt_correction_T_min 0.55
_exptl_absorpt_correction_type numerical
_exptl_absorpt_process_details
; 
 SADABS
 R.H. Blessing, Acta Cryst. (1995) A51 33-38 

 Crystal faces:

     H       K       L      d(mm)

   0.000   0.000  -1.000   0.00700
   0.000   0.000   1.000   0.00700
   0.000   1.000  -1.000   0.03900
  -1.000   1.000   1.000   0.05600
   1.000  -1.000  -1.000   0.06500
  -1.000  -1.000   1.000   0.03800
   0.000  -1.000   0.000   0.05900
   0.000   1.000   0.000   0.05200
  -1.000  -1.000   0.000   0.04600
   1.000   1.000   0.000   0.04600
  -1.000   0.000   0.000   0.05500
   1.000  -1.000   0.000   0.07000
  -1.000   1.000   0.000   0.06000

  13 Faces  +  22 Corners  =  33 Edges  +  2

;
_exptl_crystal_colour colourless
_exptl_crystal_density_diffrn 1.429
_exptl_crystal_description plate
_exptl_crystal_F_000 2036
_exptl_crystal_size_max 0.144
_exptl_crystal_size_mid 0.124
_exptl_crystal_size_min 0.015
_refine_diff_density_max 0.577
_refine_diff_density_min -0.795
_refine_diff_density_rms 0.098
_refine_ls_extinction_method none
_refine_ls_goodness_of_fit_ref 1.192
_refine_ls_hydrogen_treatment mixed
_refine_ls_matrix_type full
_refine_ls_number_parameters 1263
_refine_ls_number_reflns 19037
_refine_ls_number_restraints 195
_refine_ls_restrained_S_all 1.187
_refine_ls_R_factor_all 0.1015
_refine_ls_R_factor_gt 0.0793
_refine_ls_shift/su_max 0.000
_refine_ls_shift/su_mean 0.000
_refine_ls_structure_factor_coef Fsqd
_refine_ls_weighting_details 'w=1/[\s^2^(Fo^2^)+30.0612P] where P=(Fo^2^+2Fc^2^)/3'
_refine_ls_weighting_scheme calc
_refine_ls_wR_factor_gt 0.1684
_refine_ls_wR_factor_ref 0.1771
_reflns_Friedel_coverage 0.000
_reflns_number_gt 14631
_reflns_number_total 19037
_reflns_threshold_expression 'I > 2\s(I)'
_cod_data_source_file d2sc04207j2.cif
_cod_data_source_block mks_077m_sq
_cod_database_code 1567773
_shelx_shelxl_version_number 2017/1
_shelx_space_group_comment
;
The symmetry employed for this shelxl refinement is uniquely defined
by the following loop, which should always be used as a source of
symmetry information in preference to the above space-group names.
They are only intended as comments.
;
_shelx_estimated_absorpt_t_min 0.690
_shelx_estimated_absorpt_t_max 0.959

loop_
_space_group_symop_operation_xyz
'x, y, z'
'-x, -y, -z'

loop_
_atom_site_label
_atom_site_type_symbol
_atom_site_fract_x
_atom_site_fract_y
_atom_site_fract_z
_atom_site_U_iso_or_equiv
_atom_site_adp_type
_atom_site_occupancy
_atom_site_site_symmetry_order
_atom_site_calc_flag
_atom_site_refinement_flags_posn
_atom_site_refinement_flags_adp
_atom_site_refinement_flags_occupancy
_atom_site_disorder_assembly
_atom_site_disorder_group
Ga1 Ga 0.70675(19) 0.81283(12) 0.39178(11) 0.0271(4) Uani 0.731(3) 1 d . . P A 1
Ga2 Ga 0.8217(2) 0.82495(12) 0.14183(12) 0.0239(4) Uani 0.731(3) 1 d . . P A 1
Br1 Br 0.54397(9) 0.88607(7) 0.41549(7) 0.0352(3) Uani 0.731(3) 1 d . . P A 1
Br2 Br 0.96566(10) 0.91543(8) 0.13373(8) 0.0348(3) Uani 0.731(3) 1 d . . P A 1
P1 P 0.80593(15) 0.83827(12) 0.29078(9) 0.0264(5) Uani 0.731(3) 1 d . . P A 1
P2 P 0.71476(16) 0.77998(13) 0.23837(9) 0.0288(5) Uani 0.731(3) 1 d D . P A 1
H2A H 0.782(11) 0.710(6) 0.245(8) 0.15(6) Uiso 0.731(3) 1 d D . P A 1
N5 N 0.8562(6) 1.0040(5) 0.2587(4) 0.0345(18) Uani 0.731(3) 1 d D . P A 1
N6 N 0.6857(6) 0.9883(5) 0.2593(4) 0.0263(18) Uani 0.731(3) 1 d D . P A 1
C59 C 0.7774(6) 0.9476(5) 0.2698(4) 0.0274(16) Uani 0.731(3) 1 d D . P A 1
C60 C 0.8118(11) 1.0817(7) 0.2472(10) 0.037(4) Uani 0.731(3) 1 d D U P A 1
C61 C 0.7062(11) 1.0723(7) 0.2450(14) 0.038(3) Uani 0.731(3) 1 d D U P A 1
C62 C 0.9695(7) 0.9893(7) 0.2626(5) 0.046(3) Uani 0.731(3) 1 d D . P A 1
H62A H 1.017217 1.016298 0.224889 0.070 Uiso 0.731(3) 1 calc R U P A 1
H62B H 0.983522 0.930233 0.269707 0.070 Uiso 0.731(3) 1 calc R U P A 1
H62C H 0.984152 1.011472 0.295962 0.070 Uiso 0.731(3) 1 calc R U P A 1
C63 C 0.5792(6) 0.9559(5) 0.2616(4) 0.0327(18) Uani 0.731(3) 1 d D . P A 1
H63A H 0.562661 0.969536 0.221428 0.049 Uiso 0.731(3) 1 calc R U P A 1
H63B H 0.523672 0.979912 0.289691 0.049 Uiso 0.731(3) 1 calc R U P A 1
H63C H 0.579100 0.896190 0.275291 0.049 Uiso 0.731(3) 1 calc R U P A 1
C64 C 0.8805(15) 1.1576(8) 0.2300(12) 0.071(5) Uani 0.731(3) 1 d D . P A 1
H64A H 0.944209 1.150986 0.198452 0.106 Uiso 0.731(3) 1 calc R U P A 1
H64B H 0.904940 1.167050 0.265273 0.106 Uiso 0.731(3) 1 calc R U P A 1
H64C H 0.837438 1.204558 0.214964 0.106 Uiso 0.731(3) 1 calc R U P A 1
C65 C 0.6219(12) 1.1352(7) 0.2315(8) 0.053(4) Uani 0.731(3) 1 d D . P A 1
H65A H 0.657034 1.188984 0.215360 0.080 Uiso 0.731(3) 1 calc R U P A 1
H65B H 0.567591 1.137244 0.268436 0.080 Uiso 0.731(3) 1 calc R U P A 1
H65C H 0.585831 1.120673 0.201676 0.080 Uiso 0.731(3) 1 calc R U P A 1
Ga1' Ga 0.7201(5) 0.7848(4) 0.3879(3) 0.0298(12) Uani 0.269(3) 1 d . . P A 2
Ga2' Ga 0.8295(6) 0.8534(3) 0.1338(3) 0.0223(11) Uani 0.269(3) 1 d . . P A 2
Br1' Br 0.5669(2) 0.87188(19) 0.38752(19) 0.0373(8) Uani 0.269(3) 1 d . . P A 2
Br2' Br 0.9860(3) 0.9385(2) 0.1059(2) 0.0354(8) Uani 0.269(3) 1 d . . P A 2
P1' P 0.8223(4) 0.7688(3) 0.2940(2) 0.0296(14) Uani 0.269(3) 1 d D . P A 2
P2' P 0.7274(4) 0.8466(3) 0.2341(2) 0.0233(13) Uani 0.269(3) 1 d . . P A 2
H2A' H 0.760280 0.698015 0.297345 0.4(6) Uiso 0.269(3) 1 d DR . P A 2
N6' N 0.6743(15) 1.0095(13) 0.2407(11) 0.025(5) Uani 0.269(3) 1 d D . P A 2
N5' N 0.8407(17) 0.9894(16) 0.2466(15) 0.0345(18) Uani 0.269(3) 1 d D . P A 2
C59' C 0.7519(15) 0.9522(11) 0.2427(11) 0.026(4) Uani 0.269(3) 1 d D . P A 2
C60' C 0.823(3) 1.0734(17) 0.236(3) 0.033(7) Uani 0.269(3) 1 d D U P A 2
C61' C 0.715(3) 1.0866(16) 0.239(4) 0.033(7) Uani 0.269(3) 1 d D U P A 2
C62' C 0.9465(19) 0.9542(19) 0.2523(13) 0.045(6) Uani 0.269(3) 1 d D . P A 2
H62D H 1.004055 0.993568 0.229699 0.068 Uiso 0.269(3) 1 calc R U P A 2
H62E H 0.956214 0.903952 0.236212 0.068 Uiso 0.269(3) 1 calc R U P A 2
H62F H 0.950608 0.941220 0.294824 0.068 Uiso 0.269(3) 1 calc R U P A 2
C63' C 0.5591(15) 0.9948(16) 0.2424(11) 0.032(5) Uani 0.269(3) 1 d D . P A 2
H63D H 0.534893 1.035241 0.210862 0.049 Uiso 0.269(3) 1 calc R U P A 2
H63E H 0.514954 0.999860 0.281817 0.049 Uiso 0.269(3) 1 calc R U P A 2
H63F H 0.550581 0.939568 0.235835 0.049 Uiso 0.269(3) 1 calc R U P A 2
C64' C 0.903(4) 1.1336(17) 0.243(3) 0.048(10) Uani 0.269(3) 1 d D . P A 2
H64D H 0.958620 1.147506 0.205728 0.073 Uiso 0.269(3) 1 calc R U P A 2
H64E H 0.938065 1.109045 0.276275 0.073 Uiso 0.269(3) 1 calc R U P A 2
H64F H 0.864197 1.183324 0.251704 0.073 Uiso 0.269(3) 1 calc R U P A 2
C65' C 0.642(3) 1.1601(17) 0.240(2) 0.039(7) Uani 0.269(3) 1 d D . P A 2
H65D H 0.686111 1.209617 0.232274 0.059 Uiso 0.269(3) 1 calc R U P A 2
H65E H 0.591449 1.154170 0.279123 0.059 Uiso 0.269(3) 1 calc R U P A 2
H65F H 0.599524 1.164655 0.208343 0.059 Uiso 0.269(3) 1 calc R U P A 2
N1 N 0.6693(4) 0.6966(4) 0.4342(2) 0.0378(12) Uani 1 1 d . . . . .
N2 N 0.7964(4) 0.8341(4) 0.4438(2) 0.0396(13) Uani 1 1 d . . . . .
N3 N 0.8836(4) 0.7404(3) 0.1049(2) 0.0344(11) Uani 1 1 d . . . . .
N4 N 0.7459(4) 0.8840(4) 0.0779(2) 0.0385(12) Uani 1 1 d . . . . .
C1 C 0.6571(5) 0.6807(4) 0.4943(3) 0.0410(15) Uani 1 1 d . . . . .
C2 C 0.6940(5) 0.7332(4) 0.5249(3) 0.0421(15) Uani 1 1 d . . . . .
H2 H 0.666199 0.722109 0.567134 0.051 Uiso 1 1 calc R U . . .
C3 C 0.7655(5) 0.7994(5) 0.5032(3) 0.0429(16) Uani 1 1 d . . . . .
C4 C 0.6044(6) 0.6020(4) 0.5298(3) 0.0536(19) Uani 1 1 d . . . . .
H4A H 0.538768 0.592766 0.515661 0.080 Uiso 1 1 calc R U . . .
H4B H 0.584301 0.604670 0.572457 0.080 Uiso 1 1 calc R U . . .
H4C H 0.655633 0.556762 0.524545 0.080 Uiso 1 1 calc R U . . .
C5 C 0.8119(6) 0.8322(5) 0.5480(3) 0.0510(18) Uani 1 1 d . . . . .
H5A H 0.891563 0.835723 0.535038 0.077 Uiso 1 1 calc R U . . .
H5B H 0.792201 0.795430 0.587528 0.077 Uiso 1 1 calc R U . . .
H5C H 0.782121 0.886849 0.550733 0.077 Uiso 1 1 calc R U . . .
C6 C 0.6512(5) 0.6317(5) 0.4048(3) 0.0430(16) Uani 1 1 d . . . . .
C7 C 0.5508(5) 0.6241(5) 0.3896(3) 0.0449(16) Uani 1 1 d . . . . .
C8 C 0.5387(6) 0.5632(5) 0.3599(3) 0.0530(19) Uani 1 1 d . . . . .
H8 H 0.471232 0.558262 0.348663 0.064 Uiso 1 1 calc R U . . .
C9 C 0.6215(6) 0.5089(5) 0.3458(4) 0.059(2) Uani 1 1 d . . . . .
H9 H 0.610894 0.466919 0.325634 0.071 Uiso 1 1 calc R U . . .
C10 C 0.7204(6) 0.5165(5) 0.3616(4) 0.058(2) Uani 1 1 d . . . . .
H10 H 0.777602 0.479252 0.351965 0.070 Uiso 1 1 calc R U . . .
C11 C 0.7377(5) 0.5767(5) 0.3908(3) 0.0475(17) Uani 1 1 d . . . . .
C12 C 0.4547(5) 0.6799(4) 0.4049(3) 0.0455(16) Uani 1 1 d . . . . .
H12 H 0.475542 0.717360 0.429060 0.055 Uiso 1 1 calc R U . . .
C13 C 0.3545(5) 0.6304(5) 0.4427(4) 0.0541(19) Uani 1 1 d . . . . .
H13A H 0.326799 0.598786 0.417944 0.081 Uiso 1 1 calc R U . . .
H13B H 0.297644 0.667708 0.457426 0.081 Uiso 1 1 calc R U . . .
H13C H 0.374878 0.592831 0.476995 0.081 Uiso 1 1 calc R U . . .
C14 C 0.4252(6) 0.7327(6) 0.3481(4) 0.065(2) Uani 1 1 d . . . . .
H14A H 0.491509 0.758088 0.320935 0.097 Uiso 1 1 calc R U . . .
H14B H 0.373932 0.775560 0.359423 0.097 Uiso 1 1 calc R U . . .
H14C H 0.391203 0.698175 0.327796 0.097 Uiso 1 1 calc R U . . .
C15 C 0.8479(6) 0.5839(5) 0.4067(3) 0.055(2) Uani 1 1 d . . . . .
H15 H 0.844341 0.631046 0.427501 0.066 Uiso 1 1 calc R U . . .
C16 C 0.9375(6) 0.6024(7) 0.3490(4) 0.085(3) Uani 1 1 d . . . . .
H16A H 0.940347 0.557950 0.327085 0.128 Uiso 1 1 calc R U . . .
H16B H 1.008131 0.607069 0.359490 0.128 Uiso 1 1 calc R U . . .
H16C H 0.921039 0.654094 0.323569 0.128 Uiso 1 1 calc R U . . .
C17 C 0.8744(7) 0.5067(6) 0.4495(5) 0.075(3) Uani 1 1 d . . . . .
H17A H 0.876782 0.459478 0.430347 0.113 Uiso 1 1 calc R U . . .
H17B H 0.817909 0.497711 0.486714 0.113 Uiso 1 1 calc R U . . .
H17C H 0.945463 0.513351 0.458975 0.113 Uiso 1 1 calc R U . . .
C18 C 0.8803(5) 0.8951(5) 0.4254(3) 0.0455(17) Uani 1 1 d . . . . .
C19 C 0.8562(6) 0.9778(5) 0.4302(3) 0.0511(18) Uani 1 1 d . . . . .
C20 C 0.9415(7) 1.0346(6) 0.4136(4) 0.063(2) Uani 1 1 d . . . . .
H20 H 0.925850 1.090340 0.415355 0.075 Uiso 1 1 calc R U . . .
C21 C 1.0483(7) 1.0115(6) 0.3947(4) 0.069(2) Uani 1 1 d . . . . .
H21 H 1.105796 1.050582 0.385001 0.083 Uiso 1 1 calc R U . . .
C22 C 1.0705(6) 0.9317(6) 0.3902(3) 0.062(2) Uani 1 1 d . . . . .
H22 H 1.144318 0.916662 0.377041 0.074 Uiso 1 1 calc R U . . .
C23 C 0.9895(5) 0.8710(5) 0.4041(3) 0.0463(17) Uani 1 1 d . . . . .
C24 C 0.7407(6) 1.0066(5) 0.4526(3) 0.0513(18) Uani 1 1 d . . . . .
H24 H 0.692143 0.957275 0.467639 0.062 Uiso 1 1 calc R U . . .
C25 C 0.7000(6) 1.0612(5) 0.4010(3) 0.0554(19) Uani 1 1 d . . . . .
H25A H 0.752442 1.105818 0.381660 0.083 Uiso 1 1 calc R U . . .
H25B H 0.629031 1.084265 0.416431 0.083 Uiso 1 1 calc R U . . .
H25C H 0.692324 1.028894 0.371443 0.083 Uiso 1 1 calc R U . . .
C26 C 0.7354(7) 1.0504(6) 0.5044(4) 0.070(3) Uani 1 1 d . . . . .
H26A H 0.784008 1.098212 0.490851 0.105 Uiso 1 1 calc R U . . .
H26B H 0.758535 1.012829 0.537819 0.105 Uiso 1 1 calc R U . . .
H26C H 0.660387 1.068178 0.517842 0.105 Uiso 1 1 calc R U . . .
C27 C 1.0173(5) 0.7838(5) 0.3974(3) 0.0501(18) Uani 1 1 d . . . . .
H27 H 0.952162 0.759524 0.388999 0.060 Uiso 1 1 calc R U . . .
C28 C 1.1140(6) 0.7788(6) 0.3454(4) 0.063(2) Uani 1 1 d . . . . .
H28A H 1.125071 0.721616 0.341135 0.094 Uiso 1 1 calc R U . . .
H28B H 1.179887 0.799397 0.353574 0.094 Uiso 1 1 calc R U . . .
H28C H 1.098885 0.812024 0.307997 0.094 Uiso 1 1 calc R U . . .
C29 C 1.0419(8) 0.7311(7) 0.4560(4) 0.086(3) Uani 1 1 d . . . . .
H29A H 1.061010 0.675423 0.450022 0.129 Uiso 1 1 calc R U . . .
H29B H 0.977248 0.729114 0.488637 0.129 Uiso 1 1 calc R U . . .
H29C H 1.103115 0.755322 0.466371 0.129 Uiso 1 1 calc R U . . .
C30 C 0.9067(5) 0.7497(4) 0.0450(3) 0.0334(13) Uani 1 1 d . . . . .
C31 C 0.8663(5) 0.8143(4) 0.0071(3) 0.0378(14) Uani 1 1 d . . . . .
H31 H 0.898954 0.821146 -0.034473 0.045 Uiso 1 1 calc R U . . .
C32 C 0.7841(5) 0.8705(4) 0.0222(3) 0.0397(15) Uani 1 1 d . . . . .
C33 C 0.9789(6) 0.6885(4) 0.0165(3) 0.0434(15) Uani 1 1 d . . . . .
H33A H 0.976983 0.697587 -0.026307 0.065 Uiso 1 1 calc R U . . .
H33B H 0.952855 0.632956 0.036420 0.065 Uiso 1 1 calc R U . . .
H33C H 1.053903 0.694944 0.020604 0.065 Uiso 1 1 calc R U . . .
C34 C 0.7386(6) 0.9194(5) -0.0296(3) 0.060(2) Uani 1 1 d . . . . .
H34A H 0.790477 0.962727 -0.052741 0.089 Uiso 1 1 calc R U . . .
H34B H 0.668998 0.944009 -0.013828 0.089 Uiso 1 1 calc R U . . .
H34C H 0.727029 0.883001 -0.055730 0.089 Uiso 1 1 calc R U . . .
C35 C 0.9010(5) 0.6620(4) 0.1423(3) 0.0364(14) Uani 1 1 d . . . . .
C36 C 1.0006(5) 0.6452(4) 0.1609(3) 0.0333(13) Uani 1 1 d . . . . .
C37 C 1.0113(5) 0.5702(4) 0.1982(3) 0.0393(14) Uani 1 1 d . . . . .
H37 H 1.078448 0.557480 0.210538 0.047 Uiso 1 1 calc R U . . .
C38 C 0.9271(6) 0.5131(5) 0.2181(3) 0.0474(17) Uani 1 1 d . . . . .
H38 H 0.935431 0.462372 0.244272 0.057 Uiso 1 1 calc R U . . .
C39 C 0.8293(6) 0.5325(5) 0.1985(3) 0.0521(19) Uani 1 1 d . . . . .
H39 H 0.770637 0.494280 0.212420 0.063 Uiso 1 1 calc R U . . .
C40 C 0.8152(5) 0.6043(5) 0.1603(3) 0.0428(16) Uani 1 1 d . . . . .
C41 C 1.0949(4) 0.7058(4) 0.1426(3) 0.0337(13) Uani 1 1 d . . . . .
H41 H 1.075432 0.753666 0.112886 0.040 Uiso 1 1 calc R U . . .
C42 C 1.1106(5) 0.7369(5) 0.1973(3) 0.0467(17) Uani 1 1 d . . . . .
H42A H 1.168372 0.778683 0.184772 0.070 Uiso 1 1 calc R U . . .
H42B H 1.131392 0.691211 0.226684 0.070 Uiso 1 1 calc R U . . .
H42C H 1.042299 0.760918 0.215600 0.070 Uiso 1 1 calc R U . . .
C43 C 1.2015(5) 0.6700(4) 0.1130(3) 0.0423(15) Uani 1 1 d . . . . .
H43A H 1.190051 0.648251 0.078753 0.063 Uiso 1 1 calc R U . . .
H43B H 1.225274 0.625720 0.142295 0.063 Uiso 1 1 calc R U . . .
H43C H 1.257540 0.712947 0.098812 0.063 Uiso 1 1 calc R U . . .
C44 C 0.7092(6) 0.6205(5) 0.1377(4) 0.0539(19) Uani 1 1 d . . . . .
H44 H 0.703718 0.680994 0.123055 0.065 Uiso 1 1 calc R U . . .
C45 C 0.6087(6) 0.5935(6) 0.1873(4) 0.068(2) Uani 1 1 d . . . . .
H45A H 0.542846 0.606271 0.171040 0.103 Uiso 1 1 calc R U . . .
H45B H 0.606633 0.622469 0.220073 0.103 Uiso 1 1 calc R U . . .
H45C H 0.612060 0.534307 0.202707 0.103 Uiso 1 1 calc R U . . .
C46 C 0.7119(7) 0.5792(5) 0.0842(4) 0.061(2) Uani 1 1 d . . . . .
H46A H 0.641667 0.587190 0.071968 0.092 Uiso 1 1 calc R U . . .
H46B H 0.725552 0.520465 0.096088 0.092 Uiso 1 1 calc R U . . .
H46C H 0.770336 0.603711 0.050461 0.092 Uiso 1 1 calc R U . . .
C47 C 0.6575(5) 0.9395(5) 0.0891(3) 0.0411(16) Uani 1 1 d . . . . .
C48 C 0.6785(5) 1.0257(5) 0.0745(3) 0.0450(17) Uani 1 1 d . . . . .
C49 C 0.5900(6) 1.0787(5) 0.0857(3) 0.055(2) Uani 1 1 d . . . . .
H49 H 0.602250 1.136196 0.076658 0.066 Uiso 1 1 calc R U . . .
C50 C 0.4853(6) 1.0484(6) 0.1098(3) 0.058(2) Uani 1 1 d . . . . .
H50 H 0.426102 1.085086 0.116599 0.069 Uiso 1 1 calc R U . . .
C51 C 0.4666(5) 0.9646(5) 0.1240(3) 0.0497(19) Uani 1 1 d . . . . .
H51 H 0.394354 0.944399 0.140633 0.060 Uiso 1 1 calc R U . . .
C52 C 0.5515(5) 0.9096(5) 0.1144(3) 0.0436(16) Uani 1 1 d . . . . .
C53 C 0.7910(6) 1.0640(5) 0.0455(3) 0.053(2) Uani 1 1 d . . . . .
H53 H 0.844010 1.019699 0.036225 0.064 Uiso 1 1 calc R U . . .
C54 C 0.8307(6) 1.1089(5) 0.0879(4) 0.069(3) Uani 1 1 d . . . . .
H54A H 0.907964 1.123398 0.072112 0.103 Uiso 1 1 calc R U . . .
H54B H 0.821760 1.073287 0.127834 0.103 Uiso 1 1 calc R U . . .
H54C H 0.787822 1.158941 0.090791 0.103 Uiso 1 1 calc R U . . .
C55 C 0.7882(8) 1.1261(6) -0.0130(4) 0.095(4) Uani 1 1 d . . . . .
H55A H 0.862329 1.146011 -0.032452 0.142 Uiso 1 1 calc R U . . .
H55B H 0.741496 1.172318 -0.003865 0.142 Uiso 1 1 calc R U . . .
H55C H 0.758921 1.099554 -0.040142 0.142 Uiso 1 1 calc R U . . .
C56 C 0.5284(5) 0.8178(5) 0.1282(3) 0.0491(18) Uani 1 1 d . . . . .
H56 H 0.594029 0.789069 0.140291 0.059 Uiso 1 1 calc R U . . .
C57 C 0.4308(6) 0.7917(6) 0.1800(4) 0.064(2) Uani 1 1 d . . . . .
H57A H 0.363239 0.810412 0.166901 0.096 Uiso 1 1 calc R U . . .
H57B H 0.437041 0.816124 0.213989 0.096 Uiso 1 1 calc R U . . .
H57C H 0.429397 0.731869 0.192548 0.096 Uiso 1 1 calc R U . . .
C58 C 0.5135(7) 0.7901(6) 0.0721(4) 0.066(2) Uani 1 1 d . . . . .
H58A H 0.451747 0.819260 0.057853 0.099 Uiso 1 1 calc R U . . .
H58B H 0.499092 0.730992 0.081806 0.099 Uiso 1 1 calc R U . . .
H58C H 0.580013 0.802170 0.040621 0.099 Uiso 1 1 calc R U . . .
F12_1 F 0.0587(2) 0.2862(2) 0.22216(15) 0.0322(7) Uani 1 1 d . . . . .
F13_1 F -0.0900(3) 0.3500(2) 0.16102(18) 0.0428(9) Uani 1 1 d . . . . .
F14_1 F -0.0359(3) 0.4716(2) 0.06263(18) 0.0478(10) Uani 1 1 d . . . . .
F15_1 F 0.1758(3) 0.5236(2) 0.02272(16) 0.0415(8) Uani 1 1 d . . . . .
F16_1 F 0.3285(3) 0.4552(2) 0.07889(16) 0.0380(8) Uani 1 1 d . . . . .
F22_1 F 0.1468(3) 0.2754(2) 0.32296(15) 0.0405(8) Uani 1 1 d . . . . .
F23_1 F 0.1002(3) 0.3687(3) 0.40421(18) 0.0608(12) Uani 1 1 d . . . . .
F24_1 F 0.1830(4) 0.5235(3) 0.3803(2) 0.0676(14) Uani 1 1 d . . . . .
F25_1 F 0.3071(4) 0.5852(2) 0.2698(2) 0.0616(12) Uani 1 1 d . . . . .
F26_1 F 0.3533(3) 0.4943(2) 0.18622(17) 0.0427(9) Uani 1 1 d . . . . .
F32_1 F 0.3759(3) 0.2856(2) 0.07899(16) 0.0404(8) Uani 1 1 d . . . . .
F33_1 F 0.5825(3) 0.2893(3) 0.01995(18) 0.0534(10) Uani 1 1 d . . . . .
F34_1 F 0.7446(3) 0.3306(2) 0.06909(19) 0.0525(11) Uani 1 1 d . . . . .
F35_1 F 0.6920(3) 0.3723(2) 0.17894(19) 0.0494(10) Uani 1 1 d . . . . .
F36_1 F 0.4879(3) 0.3768(2) 0.23666(16) 0.0401(8) Uani 1 1 d . . . . .
F42_1 F 0.1905(3) 0.1952(2) 0.14623(16) 0.0378(8) Uani 1 1 d . . . . .
F43_1 F 0.2034(3) 0.0354(2) 0.18210(18) 0.0449(9) Uani 1 1 d . . . . .
F44_1 F 0.2931(3) -0.0300(2) 0.27833(19) 0.0552(11) Uani 1 1 d . . . . .
F45_1 F 0.3708(3) 0.0714(2) 0.33754(17) 0.0518(10) Uani 1 1 d . . . . .
F46_1 F 0.3694(3) 0.2326(2) 0.29884(15) 0.0394(8) Uani 1 1 d . . . . .
C11_1 C 0.2028(4) 0.3642(3) 0.1533(2) 0.0256(11) Uani 1 1 d . . . . .
C12_1 C 0.0935(4) 0.3432(3) 0.1710(2) 0.0267(11) Uani 1 1 d . . . . .
C13_1 C 0.0142(4) 0.3764(3) 0.1408(3) 0.0295(12) Uani 1 1 d . . . . .
C14_1 C 0.0408(5) 0.4380(4) 0.0905(3) 0.0341(13) Uani 1 1 d . . . . .
C15_1 C 0.1476(5) 0.4625(4) 0.0714(3) 0.0316(12) Uani 1 1 d . . . . .
C16_1 C 0.2259(4) 0.4267(3) 0.1021(3) 0.0301(12) Uani 1 1 d . . . . .
C21_1 C 0.2579(4) 0.3784(4) 0.2502(3) 0.0308(13) Uani 1 1 d . . . . .
C22_1 C 0.1908(5) 0.3525(4) 0.3064(3) 0.0361(14) Uani 1 1 d . . . . .
C23_1 C 0.1646(5) 0.3988(5) 0.3503(3) 0.0434(16) Uani 1 1 d . . . . .
C24_1 C 0.2049(6) 0.4771(5) 0.3379(3) 0.0497(19) Uani 1 1 d . . . . .
C25_1 C 0.2681(5) 0.5082(4) 0.2826(3) 0.0435(16) Uani 1 1 d . . . . .
C26_1 C 0.2925(5) 0.4602(4) 0.2397(3) 0.0374(14) Uani 1 1 d . . . . .
C31_1 C 0.4179(4) 0.3337(3) 0.1604(3) 0.0285(12) Uani 1 1 d . . . . .
C32_1 C 0.4513(5) 0.3112(4) 0.1050(3) 0.0340(13) Uani 1 1 d . . . . .
C33_1 C 0.5575(5) 0.3112(4) 0.0740(3) 0.0393(14) Uani 1 1 d . . . . .
C34_1 C 0.6402(5) 0.3324(4) 0.0981(3) 0.0390(15) Uani 1 1 d . . . . .
C35_1 C 0.6124(5) 0.3537(4) 0.1533(3) 0.0374(14) Uani 1 1 d . . . . .
C36_1 C 0.5045(5) 0.3544(4) 0.1828(3) 0.0324(13) Uani 1 1 d . . . . .
C41_1 C 0.2775(4) 0.2256(3) 0.2211(2) 0.0272(11) Uani 1 1 d . . . . .
C42_1 C 0.2365(4) 0.1694(4) 0.1942(3) 0.0326(13) Uani 1 1 d . . . . .
C43_1 C 0.2415(5) 0.0853(4) 0.2125(3) 0.0367(14) Uani 1 1 d . . . . .
C44_1 C 0.2867(5) 0.0524(4) 0.2603(3) 0.0399(15) Uani 1 1 d . . . . .
C45_1 C 0.3261(5) 0.1039(4) 0.2897(3) 0.0395(15) Uani 1 1 d . . . . .
C46_1 C 0.3232(5) 0.1872(4) 0.2693(3) 0.0326(13) Uani 1 1 d . . . . .
B1_1 B 0.2886(5) 0.3259(4) 0.1960(3) 0.0257(13) Uani 1 1 d . . . . .

loop_
_atom_site_aniso_label
_atom_site_aniso_U_11
_atom_site_aniso_U_22
_atom_site_aniso_U_33
_atom_site_aniso_U_23
_atom_site_aniso_U_13
_atom_site_aniso_U_12
Ga1 0.0193(7) 0.0378(11) 0.0263(7) -0.0112(7) -0.0056(5) 0.0056(7)
Ga2 0.0214(6) 0.0270(10) 0.0216(9) -0.0034(8) -0.0033(6) 0.0035(9)
Br1 0.0260(5) 0.0407(5) 0.0399(7) -0.0133(5) -0.0060(5) 0.0089(4)
Br2 0.0311(5) 0.0316(6) 0.0414(7) -0.0132(5) -0.0009(5) -0.0026(4)
P1 0.0207(9) 0.0340(12) 0.0263(10) -0.0090(8) -0.0063(7) 0.0005(8)
P2 0.0271(10) 0.0331(12) 0.0263(10) -0.0079(8) -0.0031(8) -0.0059(8)
N5 0.030(3) 0.036(4) 0.040(5) -0.014(3) -0.005(3) -0.004(2)
N6 0.030(3) 0.020(4) 0.027(5) 0.000(3) -0.004(3) -0.003(3)
C59 0.030(4) 0.032(4) 0.021(4) -0.007(3) -0.005(3) -0.003(3)
C60 0.045(5) 0.034(4) 0.035(9) -0.016(4) -0.005(6) -0.007(3)
C61 0.046(5) 0.023(5) 0.042(8) 0.002(6) -0.013(5) -0.006(4)
C62 0.027(4) 0.058(7) 0.057(7) -0.024(5) 0.000(4) -0.011(4)
C63 0.028(4) 0.030(5) 0.042(5) -0.007(4) -0.010(4) 0.000(3)
C64 0.071(11) 0.043(8) 0.095(15) -0.014(10) -0.008(10) -0.024(8)
C65 0.062(7) 0.021(6) 0.075(10) 0.002(6) -0.023(6) 0.001(6)
Ga1' 0.0203(18) 0.048(3) 0.0198(16) -0.011(2) 0.0004(12) 0.008(2)
Ga2' 0.0200(17) 0.025(3) 0.0157(18) 0.005(2) -0.0008(13) 0.005(2)
Br1' 0.0285(13) 0.0418(15) 0.0393(19) -0.0055(13) -0.0073(13) 0.0128(11)
Br2' 0.0287(14) 0.0286(15) 0.043(2) -0.0046(14) 0.0016(14) 0.0021(11)
P1' 0.030(3) 0.033(3) 0.024(3) -0.007(2) -0.004(2) 0.015(2)
P2' 0.016(2) 0.027(3) 0.027(3) -0.009(2) -0.0041(19) 0.0047(19)
N6' 0.032(7) 0.015(8) 0.027(14) 0.006(8) -0.012(8) 0.002(5)
N5' 0.030(3) 0.036(4) 0.040(5) -0.014(3) -0.005(3) -0.004(2)
C59' 0.031(7) 0.017(7) 0.032(12) 0.001(8) -0.013(8) 0.001(5)
C60' 0.039(8) 0.032(6) 0.028(18) -0.018(9) 0.005(9) -0.005(5)
C61' 0.043(8) 0.017(8) 0.036(17) -0.002(11) -0.005(10) -0.004(6)
C62' 0.038(9) 0.061(16) 0.041(15) -0.009(14) -0.020(11) 0.005(10)
C63' 0.027(8) 0.034(13) 0.035(13) -0.008(11) -0.005(9) 0.001(8)
C64' 0.048(15) 0.014(11) 0.09(3) -0.014(16) -0.024(16) 0.002(12)
C65' 0.053(16) 0.020(12) 0.050(17) -0.005(13) -0.025(14) 0.005(11)
N1 0.028(3) 0.060(3) 0.030(3) -0.020(2) -0.007(2) 0.008(2)
N2 0.029(3) 0.066(4) 0.025(3) -0.012(2) -0.008(2) 0.004(2)
N3 0.026(2) 0.046(3) 0.029(3) -0.002(2) -0.006(2) -0.006(2)
N4 0.030(3) 0.058(3) 0.027(3) -0.009(2) -0.004(2) 0.008(2)
C1 0.029(3) 0.054(4) 0.035(3) -0.002(3) -0.004(3) 0.013(3)
C2 0.037(3) 0.059(4) 0.028(3) -0.008(3) -0.005(3) 0.009(3)
C3 0.034(3) 0.066(5) 0.029(3) -0.011(3) -0.008(3) 0.015(3)
C4 0.064(5) 0.050(4) 0.042(4) -0.006(3) -0.005(4) 0.010(4)
C5 0.052(4) 0.076(5) 0.030(3) -0.017(3) -0.015(3) 0.005(4)
C6 0.031(3) 0.067(5) 0.034(3) -0.019(3) -0.004(3) 0.004(3)
C7 0.029(3) 0.070(5) 0.034(3) -0.011(3) -0.003(3) 0.000(3)
C8 0.040(4) 0.072(5) 0.051(4) -0.018(4) -0.009(3) -0.007(4)
C9 0.044(4) 0.076(6) 0.064(5) -0.034(4) -0.007(4) -0.001(4)
C10 0.041(4) 0.077(6) 0.064(5) -0.034(4) -0.009(4) 0.011(4)
C11 0.030(3) 0.070(5) 0.047(4) -0.027(4) -0.004(3) 0.005(3)
C12 0.029(3) 0.049(4) 0.059(4) -0.009(3) -0.013(3) -0.003(3)
C13 0.030(3) 0.058(5) 0.070(5) -0.011(4) -0.002(3) 0.001(3)
C14 0.042(4) 0.080(6) 0.071(6) 0.004(5) -0.025(4) -0.008(4)
C15 0.039(4) 0.079(6) 0.052(4) -0.032(4) -0.006(3) 0.013(4)
C16 0.035(4) 0.154(10) 0.078(6) -0.061(7) -0.001(4) 0.005(5)
C17 0.055(5) 0.070(6) 0.112(8) -0.032(6) -0.032(5) 0.011(4)
C18 0.033(3) 0.079(5) 0.027(3) -0.013(3) -0.008(3) -0.004(3)
C19 0.047(4) 0.074(5) 0.034(4) -0.013(4) -0.008(3) -0.002(4)
C20 0.062(5) 0.067(5) 0.058(5) -0.021(4) -0.001(4) -0.005(4)
C21 0.054(5) 0.091(7) 0.068(6) -0.030(5) -0.007(4) -0.014(5)
C22 0.034(4) 0.105(7) 0.048(5) -0.017(5) -0.008(3) -0.007(4)
C23 0.029(3) 0.080(5) 0.034(3) -0.016(3) -0.013(3) 0.004(3)
C24 0.049(4) 0.067(5) 0.036(4) -0.013(3) -0.003(3) 0.007(4)
C25 0.054(4) 0.065(5) 0.048(4) -0.010(4) -0.015(4) 0.012(4)
C26 0.063(5) 0.105(7) 0.044(5) -0.028(5) -0.005(4) 0.014(5)
C27 0.027(3) 0.082(6) 0.044(4) -0.014(4) -0.013(3) 0.008(3)
C28 0.032(4) 0.101(7) 0.061(5) -0.036(5) -0.003(3) 0.004(4)
C29 0.075(6) 0.122(9) 0.052(5) -0.007(5) -0.013(5) 0.052(6)
C30 0.032(3) 0.040(3) 0.031(3) -0.013(3) -0.007(2) -0.003(3)
C31 0.039(3) 0.048(4) 0.028(3) -0.012(3) -0.009(3) 0.009(3)
C32 0.034(3) 0.060(4) 0.026(3) -0.010(3) -0.008(3) 0.006(3)
C33 0.053(4) 0.040(4) 0.038(4) -0.008(3) -0.013(3) 0.006(3)
C34 0.063(5) 0.090(6) 0.026(3) -0.013(4) -0.015(3) 0.038(4)
C35 0.032(3) 0.045(4) 0.029(3) -0.002(3) -0.004(2) -0.004(3)
C36 0.027(3) 0.044(3) 0.029(3) -0.010(3) -0.003(2) 0.001(3)
C37 0.035(3) 0.048(4) 0.035(3) -0.009(3) -0.007(3) 0.002(3)
C38 0.048(4) 0.059(4) 0.030(3) 0.003(3) -0.008(3) -0.009(3)
C39 0.040(4) 0.075(5) 0.035(4) -0.001(3) 0.000(3) -0.022(4)
C40 0.027(3) 0.061(4) 0.039(4) -0.007(3) -0.003(3) -0.012(3)
C41 0.022(3) 0.039(3) 0.039(3) -0.008(3) -0.004(2) -0.001(2)
C42 0.029(3) 0.056(4) 0.060(5) -0.022(4) -0.013(3) 0.008(3)
C43 0.030(3) 0.048(4) 0.045(4) -0.009(3) 0.000(3) 0.006(3)
C44 0.035(4) 0.062(5) 0.060(5) 0.008(4) -0.017(3) -0.013(3)
C45 0.039(4) 0.074(6) 0.084(6) 0.004(5) -0.013(4) -0.014(4)
C46 0.062(5) 0.064(5) 0.064(5) -0.009(4) -0.031(4) -0.006(4)
C47 0.030(3) 0.071(5) 0.023(3) -0.011(3) -0.008(2) 0.008(3)
C48 0.035(3) 0.064(5) 0.033(3) -0.012(3) 0.001(3) 0.014(3)
C49 0.043(4) 0.079(6) 0.042(4) -0.023(4) 0.003(3) 0.019(4)
C50 0.040(4) 0.090(6) 0.048(4) -0.030(4) -0.009(3) 0.026(4)
C51 0.031(3) 0.088(6) 0.039(4) -0.034(4) -0.008(3) 0.009(4)
C52 0.031(3) 0.075(5) 0.030(3) -0.018(3) -0.012(3) 0.006(3)
C53 0.044(4) 0.049(4) 0.049(4) 0.003(3) 0.013(3) 0.016(3)
C54 0.046(4) 0.048(5) 0.103(7) -0.024(5) 0.015(4) -0.005(4)
C55 0.081(6) 0.100(8) 0.058(6) 0.029(5) 0.031(5) 0.043(6)
C56 0.027(3) 0.074(5) 0.050(4) -0.015(4) -0.014(3) -0.003(3)
C57 0.028(4) 0.092(7) 0.072(6) -0.017(5) -0.008(4) -0.006(4)
C58 0.055(5) 0.088(6) 0.068(6) -0.035(5) -0.027(4) 0.005(4)
F12_1 0.0241(16) 0.0344(18) 0.0350(18) -0.0008(14) -0.0057(13) 0.0010(13)
F13_1 0.0197(16) 0.048(2) 0.061(2) -0.0037(18) -0.0166(16) 0.0025(15)
F14_1 0.039(2) 0.049(2) 0.059(2) 0.0015(19) -0.0318(18) 0.0105(17)
F15_1 0.049(2) 0.0372(19) 0.0356(19) 0.0038(15) -0.0141(16) 0.0005(16)
F16_1 0.0267(17) 0.043(2) 0.041(2) 0.0011(16) -0.0079(15) -0.0049(15)
F22_1 0.0386(19) 0.049(2) 0.0334(19) -0.0135(16) -0.0019(15) 0.0052(17)
F23_1 0.056(3) 0.089(3) 0.041(2) -0.029(2) -0.0048(19) 0.021(2)
F24_1 0.069(3) 0.085(3) 0.074(3) -0.056(3) -0.037(2) 0.034(3)
F25_1 0.075(3) 0.040(2) 0.088(3) -0.030(2) -0.043(3) 0.012(2)
F26_1 0.049(2) 0.0310(18) 0.050(2) -0.0052(16) -0.0187(18) 0.0008(16)
F32_1 0.0286(17) 0.055(2) 0.041(2) -0.0207(17) -0.0035(15) 0.0000(16)
F33_1 0.039(2) 0.068(3) 0.049(2) -0.021(2) 0.0089(18) 0.0045(19)
F34_1 0.0213(17) 0.051(2) 0.068(3) 0.007(2) 0.0070(17) 0.0018(16)
F35_1 0.0233(17) 0.055(2) 0.071(3) -0.004(2) -0.0212(18) -0.0022(16)
F36_1 0.0306(18) 0.049(2) 0.048(2) -0.0139(17) -0.0192(16) 0.0049(16)
F42_1 0.0349(18) 0.040(2) 0.044(2) -0.0170(16) -0.0130(16) 0.0027(15)
F43_1 0.039(2) 0.037(2) 0.055(2) -0.0183(18) 0.0048(17) -0.0050(16)
F44_1 0.061(3) 0.0293(19) 0.059(3) 0.0031(18) 0.010(2) 0.0051(18)
F45_1 0.059(2) 0.049(2) 0.038(2) 0.0043(17) -0.0085(18) 0.023(2)
F46_1 0.0365(19) 0.048(2) 0.0362(19) -0.0092(16) -0.0147(15) 0.0110(16)
C11_1 0.022(3) 0.029(3) 0.029(3) -0.011(2) -0.009(2) 0.004(2)
C12_1 0.025(3) 0.030(3) 0.026(3) -0.005(2) -0.008(2) 0.003(2)
C13_1 0.022(3) 0.029(3) 0.038(3) -0.008(2) -0.008(2) 0.002(2)
C14_1 0.030(3) 0.037(3) 0.042(3) -0.013(3) -0.021(3) 0.013(3)
C15_1 0.034(3) 0.033(3) 0.028(3) -0.003(2) -0.011(2) -0.002(2)
C16_1 0.026(3) 0.030(3) 0.034(3) -0.005(2) -0.006(2) -0.003(2)
C21_1 0.025(3) 0.036(3) 0.037(3) -0.013(3) -0.018(2) 0.015(2)
C22_1 0.030(3) 0.041(3) 0.041(4) -0.013(3) -0.012(3) 0.011(3)
C23_1 0.034(3) 0.061(5) 0.039(4) -0.019(3) -0.012(3) 0.018(3)
C24_1 0.049(4) 0.062(5) 0.055(4) -0.038(4) -0.029(4) 0.030(4)
C25_1 0.042(4) 0.042(4) 0.060(4) -0.022(3) -0.031(3) 0.018(3)
C26_1 0.033(3) 0.035(3) 0.053(4) -0.016(3) -0.023(3) 0.012(3)
C31_1 0.020(3) 0.030(3) 0.037(3) -0.007(2) -0.009(2) 0.002(2)
C32_1 0.024(3) 0.039(3) 0.039(3) -0.009(3) -0.004(2) 0.000(2)
C33_1 0.031(3) 0.043(4) 0.042(4) -0.008(3) -0.005(3) 0.005(3)
C34_1 0.019(3) 0.037(3) 0.052(4) 0.002(3) 0.000(3) 0.000(2)
C35_1 0.022(3) 0.037(3) 0.053(4) 0.001(3) -0.015(3) 0.001(2)
C36_1 0.027(3) 0.035(3) 0.037(3) -0.006(3) -0.014(2) 0.007(2)
C41_1 0.019(2) 0.034(3) 0.025(3) -0.004(2) 0.000(2) 0.003(2)
C42_1 0.023(3) 0.036(3) 0.036(3) -0.009(3) -0.001(2) 0.006(2)
C43_1 0.028(3) 0.036(3) 0.043(4) -0.014(3) 0.002(3) 0.003(3)
C44_1 0.039(3) 0.027(3) 0.041(4) 0.000(3) 0.009(3) 0.006(3)
C45_1 0.033(3) 0.043(4) 0.032(3) 0.006(3) 0.001(3) 0.012(3)
C46_1 0.025(3) 0.042(3) 0.028(3) -0.007(3) -0.003(2) 0.006(2)
B1_1 0.020(3) 0.028(3) 0.030(3) -0.007(3) -0.007(2) 0.006(2)

loop_
_atom_type_symbol
_atom_type_description
_atom_type_scat_dispersion_real
_atom_type_scat_dispersion_imag
_atom_type_scat_source
C C 0.0181 0.0091 'International Tables Vol C Tables 4.2.6.8 and 6.1.1.4'
H H 0.0000 0.0000 'International Tables Vol C Tables 4.2.6.8 and 6.1.1.4'
B B 0.0090 0.0039 'International Tables Vol C Tables 4.2.6.8 and 6.1.1.4'
Br Br -0.6763 1.2805 'International Tables Vol C Tables 4.2.6.8 and 6.1.1.4'
F F 0.0727 0.0534 'International Tables Vol C Tables 4.2.6.8 and 6.1.1.4'
Ga Ga -1.2846 0.7763 'International Tables Vol C Tables 4.2.6.8 and 6.1.1.4'
N N 0.0311 0.0180 'International Tables Vol C Tables 4.2.6.8 and 6.1.1.4'
P P 0.2955 0.4335 'International Tables Vol C Tables 4.2.6.8 and 6.1.1.4'

loop_
_geom_angle_atom_site_label_1
_geom_angle_atom_site_label_2
_geom_angle_atom_site_label_3
_geom_angle
_geom_angle_site_symmetry_1
_geom_angle_site_symmetry_3
_geom_angle_publ_flag
N2 Ga1 N1 96.3(2) . . ?
N2 Ga1 Br1 105.73(17) . . ?
N1 Ga1 Br1 104.58(17) . . ?
N2 Ga1 P1 110.26(19) . . ?
N1 Ga1 P1 118.78(17) . . ?
Br1 Ga1 P1 118.34(11) . . ?
N3 Ga2 N4 98.9(2) . . ?
N3 Ga2 P2 113.78(18) . . ?
N4 Ga2 P2 117.50(19) . . ?
N3 Ga2 Br2 106.04(19) . . ?
N4 Ga2 Br2 102.13(18) . . ?
P2 Ga2 Br2 116.34(13) . . ?
C59 P1 P2 104.1(3) . . ?
C59 P1 Ga1 98.9(3) . . ?
P2 P1 Ga1 107.51(11) . . ?
P1 P2 Ga2 99.43(11) . . ?
C59 N5 C60 109.5(8) . . ?
C59 N5 C62 126.9(8) . . ?
C60 N5 C62 123.4(9) . . ?
C59 N6 C61 109.5(8) . . ?
C59 N6 C63 129.1(7) . . ?
C61 N6 C63 121.4(8) . . ?
N5 C59 N6 106.8(7) . . ?
N5 C59 P1 121.2(6) . . ?
N6 C59 P1 131.9(6) . . ?
C61 C60 N5 107.3(10) . . ?
C61 C60 C64 129.7(12) . . ?
N5 C60 C64 122.2(11) . . ?
C60 C61 N6 106.5(10) . . ?
C60 C61 C65 130.0(10) . . ?
N6 C61 C65 123.4(9) . . ?
N1 Ga1' N2 101.1(4) . . ?
N1 Ga1' P1' 114.4(3) . . ?
N2 Ga1' P1' 118.6(4) . . ?
N1 Ga1' Br1' 104.0(3) . . ?
N2 Ga1' Br1' 99.6(2) . . ?
P1' Ga1' Br1' 116.7(3) . . ?
N4 Ga2' N3 94.4(4) . . ?
N4 Ga2' Br2' 108.6(3) . . ?
N3 Ga2' Br2' 105.3(3) . . ?
N4 Ga2' P2' 112.4(4) . . ?
N3 Ga2' P2' 118.8(3) . . ?
Br2' Ga2' P2' 115.1(3) . . ?
P2' P1' Ga1' 100.2(3) . . ?
C59' P2' P1' 103.6(7) . . ?
C59' P2' Ga2' 99.5(8) . . ?
P1' P2' Ga2' 106.4(3) . . ?
C59' N6' C61' 111.7(19) . . ?
C59' N6' C63' 126(2) . . ?
C61' N6' C63' 123(2) . . ?
C59' N5' C60' 109(2) . . ?
C59' N5' C62' 128(2) . . ?
C60' N5' C62' 122(2) . . ?
N5' C59' N6' 106.2(18) . . ?
N5' C59' P2' 132.2(16) . . ?
N6' C59' P2' 121.3(16) . . ?
C61' C60' N5' 108(2) . . ?
C61' C60' C64' 126(3) . . ?
N5' C60' C64' 123(3) . . ?
C60' C61' N6' 104(2) . . ?
C60' C61' C65' 135(2) . . ?
N6' C61' C65' 122(2) . . ?
C1 N1 C6 119.2(6) . . ?
C1 N1 Ga1' 124.7(5) . . ?
C6 N1 Ga1' 115.6(5) . . ?
C1 N1 Ga1 116.1(5) . . ?
C6 N1 Ga1 124.6(4) . . ?
C3 N2 C18 118.8(5) . . ?
C3 N2 Ga1 117.2(5) . . ?
C18 N2 Ga1 123.1(4) . . ?
C3 N2 Ga1' 114.4(5) . . ?
C18 N2 Ga1' 126.7(4) . . ?
C30 N3 C35 120.0(5) . . ?
C30 N3 Ga2 121.1(4) . . ?
C35 N3 Ga2 118.8(4) . . ?
C30 N3 Ga2' 112.3(4) . . ?
C35 N3 Ga2' 127.6(4) . . ?
C32 N4 C47 120.4(5) . . ?
C32 N4 Ga2' 118.6(5) . . ?
C47 N4 Ga2' 119.0(5) . . ?
C32 N4 Ga2 116.4(4) . . ?
C47 N4 Ga2 123.2(4) . . ?
N1 C1 C2 123.0(7) . . ?
N1 C1 C4 118.7(7) . . ?
C2 C1 C4 118.3(6) . . ?
C1 C2 C3 129.9(6) . . ?
N2 C3 C2 123.2(6) . . ?
N2 C3 C5 119.1(7) . . ?
C2 C3 C5 117.7(6) . . ?
C7 C6 C11 120.6(6) . . ?
C7 C6 N1 120.6(6) . . ?
C11 C6 N1 118.8(6) . . ?
C8 C7 C6 118.5(6) . . ?
C8 C7 C12 118.8(6) . . ?
C6 C7 C12 122.7(6) . . ?
C7 C8 C9 122.0(7) . . ?
C8 C9 C10 119.1(7) . . ?
C11 C10 C9 121.5(7) . . ?
C10 C11 C6 118.3(6) . . ?
C10 C11 C15 120.1(6) . . ?
C6 C11 C15 121.5(6) . . ?
C7 C12 C13 111.0(6) . . ?
C7 C12 C14 111.8(6) . . ?
C13 C12 C14 109.3(6) . . ?
C11 C15 C17 111.5(7) . . ?
C11 C15 C16 109.8(6) . . ?
C17 C15 C16 111.1(7) . . ?
C19 C18 C23 120.5(7) . . ?
C19 C18 N2 120.8(6) . . ?
C23 C18 N2 118.7(7) . . ?
C20 C19 C18 118.8(7) . . ?
C20 C19 C24 118.8(8) . . ?
C18 C19 C24 122.4(7) . . ?
C21 C20 C19 121.4(8) . . ?
C22 C21 C20 119.3(8) . . ?
C21 C22 C23 123.1(8) . . ?
C22 C23 C18 116.9(7) . . ?
C22 C23 C27 121.4(6) . . ?
C18 C23 C27 121.7(7) . . ?
C25 C24 C19 109.9(6) . . ?
C25 C24 C26 111.2(7) . . ?
C19 C24 C26 111.3(6) . . ?
C23 C27 C28 112.8(7) . . ?
C23 C27 C29 111.3(7) . . ?
C28 C27 C29 109.0(6) . . ?
N3 C30 C31 122.9(5) . . ?
N3 C30 C33 119.3(6) . . ?
C31 C30 C33 117.7(5) . . ?
C30 C31 C32 128.7(6) . . ?
N4 C32 C31 124.8(6) . . ?
N4 C32 C34 119.4(6) . . ?
C31 C32 C34 115.7(5) . . ?
C40 C35 C36 121.4(6) . . ?
C40 C35 N3 118.2(5) . . ?
C36 C35 N3 120.4(5) . . ?
C37 C36 C35 117.8(6) . . ?
C37 C36 C41 119.2(5) . . ?
C35 C36 C41 123.0(6) . . ?
C36 C37 C38 122.1(6) . . ?
C37 C38 C39 118.0(7) . . ?
C40 C39 C38 122.4(7) . . ?
C39 C40 C35 118.1(6) . . ?
C39 C40 C44 120.3(6) . . ?
C35 C40 C44 121.6(6) . . ?
C36 C41 C43 113.0(5) . . ?
C36 C41 C42 109.8(5) . . ?
C43 C41 C42 109.9(5) . . ?
C45 C44 C40 112.4(6) . . ?
C45 C44 C46 110.8(7) . . ?
C40 C44 C46 110.5(6) . . ?
C52 C47 C48 120.3(6) . . ?
C52 C47 N4 120.3(7) . . ?
C48 C47 N4 119.4(6) . . ?
C49 C48 C47 118.1(7) . . ?
C49 C48 C53 117.8(7) . . ?
C47 C48 C53 124.1(6) . . ?
C50 C49 C48 121.0(8) . . ?
C49 C50 C51 120.1(7) . . ?
C50 C51 C52 121.1(7) . . ?
C51 C52 C47 119.4(7) . . ?
C51 C52 C56 120.2(6) . . ?
C47 C52 C56 120.3(6) . . ?
C48 C53 C54 110.9(6) . . ?
C48 C53 C55 111.2(7) . . ?
C54 C53 C55 107.8(8) . . ?
C58 C56 C57 110.6(6) . . ?
C58 C56 C52 110.7(6) . . ?
C57 C56 C52 113.2(6) . . ?
C12_1 C11_1 C16_1 113.2(5) . . ?
C12_1 C11_1 B1_1 120.4(5) . . ?
C16_1 C11_1 B1_1 125.7(5) . . ?
F12_1 C12_1 C13_1 115.9(5) . . ?
F12_1 C12_1 C11_1 119.4(5) . . ?
C13_1 C12_1 C11_1 124.8(5) . . ?
F13_1 C13_1 C12_1 120.2(5) . . ?
F13_1 C13_1 C14_1 120.0(5) . . ?
C12_1 C13_1 C14_1 119.9(5) . . ?
F14_1 C14_1 C15_1 122.2(6) . . ?
F14_1 C14_1 C13_1 119.8(5) . . ?
C15_1 C14_1 C13_1 118.0(5) . . ?
F15_1 C15_1 C14_1 119.3(5) . . ?
F15_1 C15_1 C16_1 119.9(5) . . ?
C14_1 C15_1 C16_1 120.8(5) . . ?
F16_1 C16_1 C15_1 115.7(5) . . ?
F16_1 C16_1 C11_1 121.1(5) . . ?
C15_1 C16_1 C11_1 123.3(5) . . ?
C22_1 C21_1 C26_1 113.2(5) . . ?
C22_1 C21_1 B1_1 126.3(5) . . ?
C26_1 C21_1 B1_1 120.3(5) . . ?
F22_1 C22_1 C23_1 114.5(6) . . ?
F22_1 C22_1 C21_1 120.6(5) . . ?
C23_1 C22_1 C21_1 124.9(6) . . ?
F23_1 C23_1 C24_1 119.9(6) . . ?
F23_1 C23_1 C22_1 121.3(7) . . ?
C24_1 C23_1 C22_1 118.8(7) . . ?
F24_1 C24_1 C25_1 119.8(7) . . ?
F24_1 C24_1 C23_1 120.4(7) . . ?
C25_1 C24_1 C23_1 119.8(6) . . ?
F25_1 C25_1 C24_1 120.2(6) . . ?
F25_1 C25_1 C26_1 119.9(7) . . ?
C24_1 C25_1 C26_1 119.8(7) . . ?
F26_1 C26_1 C25_1 117.1(6) . . ?
F26_1 C26_1 C21_1 119.5(5) . . ?
C25_1 C26_1 C21_1 123.4(7) . . ?
C36_1 C31_1 C32_1 112.8(5) . . ?
C36_1 C31_1 B1_1 126.2(5) . . ?
C32_1 C31_1 B1_1 120.8(5) . . ?
F32_1 C32_1 C33_1 115.9(5) . . ?
F32_1 C32_1 C31_1 119.4(5) . . ?
C33_1 C32_1 C31_1 124.8(6) . . ?
F33_1 C33_1 C32_1 120.8(6) . . ?
F33_1 C33_1 C34_1 119.1(6) . . ?
C32_1 C33_1 C34_1 120.1(6) . . ?
F34_1 C34_1 C35_1 121.3(6) . . ?
F34_1 C34_1 C33_1 120.9(6) . . ?
C35_1 C34_1 C33_1 117.8(5) . . ?
F35_1 C35_1 C34_1 119.1(5) . . ?
F35_1 C35_1 C36_1 120.3(6) . . ?
C34_1 C35_1 C36_1 120.6(6) . . ?
F36_1 C36_1 C35_1 114.8(5) . . ?
F36_1 C36_1 C31_1 121.2(5) . . ?
C35_1 C36_1 C31_1 124.0(6) . . ?
C46_1 C41_1 C42_1 112.4(5) . . ?
C46_1 C41_1 B1_1 120.7(5) . . ?
C42_1 C41_1 B1_1 126.4(5) . . ?
F42_1 C42_1 C43_1 114.8(5) . . ?
F42_1 C42_1 C41_1 120.9(5) . . ?
C43_1 C42_1 C41_1 124.3(6) . . ?
F43_1 C43_1 C44_1 120.0(6) . . ?
F43_1 C43_1 C42_1 120.1(6) . . ?
C44_1 C43_1 C42_1 119.9(6) . . ?
F44_1 C44_1 C43_1 120.5(6) . . ?
F44_1 C44_1 C45_1 120.6(6) . . ?
C43_1 C44_1 C45_1 119.0(6) . . ?
F45_1 C45_1 C44_1 119.2(6) . . ?
F45_1 C45_1 C46_1 121.0(6) . . ?
C44_1 C45_1 C46_1 119.8(6) . . ?
F46_1 C46_1 C45_1 115.6(5) . . ?
F46_1 C46_1 C41_1 119.9(5) . . ?
C45_1 C46_1 C41_1 124.6(6) . . ?
C11_1 B1_1 C31_1 113.9(5) . . ?
C11_1 B1_1 C21_1 101.8(4) . . ?
C31_1 B1_1 C21_1 113.7(5) . . ?
C11_1 B1_1 C41_1 114.1(5) . . ?
C31_1 B1_1 C41_1 100.6(4) . . ?
C21_1 B1_1 C41_1 113.2(5) . . ?

loop_
_geom_bond_atom_site_label_1
_geom_bond_atom_site_label_2
_geom_bond_distance
_geom_bond_site_symmetry_2
_geom_bond_publ_flag
Ga1 N2 1.914(5) . ?
Ga1 N1 2.007(6) . ?
Ga1 Br1 2.356(2) . ?
Ga1 P1 2.367(3) . ?
Ga2 N3 1.859(6) . ?
Ga2 N4 2.004(6) . ?
Ga2 P2 2.339(3) . ?
Ga2 Br2 2.354(2) . ?
P1 C59 1.829(8) . ?
P1 P2 2.223(3) . ?
N5 C59 1.340(10) . ?
N5 C60 1.387(10) . ?
N5 C62 1.452(9) . ?
N6 C59 1.354(9) . ?
N6 C61 1.391(10) . ?
N6 C63 1.450(9) . ?
C60 C61 1.354(12) . ?
C60 C64 1.496(12) . ?
C61 C65 1.496(11) . ?
Ga1' N1 1.688(9) . ?
Ga1' N2 2.084(8) . ?
Ga1' P1' 2.342(7) . ?
Ga1' Br1' 2.361(6) . ?
Ga2' N4 1.823(8) . ?
Ga2' N3 2.166(8) . ?
Ga2' Br2' 2.365(7) . ?
Ga2' P2' 2.386(9) . ?
P1' P2' 2.211(7) . ?
P2' C59' 1.86(2) . ?
N6' C59' 1.337(15) . ?
N6' C61' 1.392(16) . ?
N6' C63' 1.466(15) . ?
N5' C59' 1.327(15) . ?
N5' C60' 1.388(16) . ?
N5' C62' 1.451(16) . ?
C60' C61' 1.359(18) . ?
C60' C64' 1.504(17) . ?
C61' C65' 1.502(17) . ?
N1 C1 1.342(8) . ?
N1 C6 1.445(8) . ?
N2 C3 1.358(8) . ?
N2 C18 1.427(9) . ?
N3 C30 1.337(7) . ?
N3 C35 1.449(8) . ?
N4 C32 1.341(7) . ?
N4 C47 1.430(8) . ?
C1 C2 1.389(10) . ?
C1 C4 1.492(10) . ?
C2 C3 1.391(10) . ?
C3 C5 1.503(9) . ?
C6 C7 1.398(9) . ?
C6 C11 1.420(9) . ?
C7 C8 1.374(10) . ?
C7 C12 1.518(9) . ?
C8 C9 1.380(10) . ?
C9 C10 1.387(10) . ?
C10 C11 1.373(10) . ?
C11 C15 1.523(9) . ?
C12 C13 1.530(9) . ?
C12 C14 1.535(10) . ?
C15 C17 1.528(12) . ?
C15 C16 1.537(11) . ?
C18 C19 1.422(11) . ?
C18 C23 1.423(9) . ?
C19 C20 1.395(11) . ?
C19 C24 1.524(10) . ?
C20 C21 1.381(11) . ?
C21 C22 1.371(13) . ?
C22 C23 1.404(11) . ?
C23 C27 1.515(11) . ?
C24 C25 1.518(10) . ?
C24 C26 1.524(10) . ?
C27 C28 1.529(9) . ?
C27 C29 1.544(10) . ?
C30 C31 1.395(8) . ?
C30 C33 1.500(8) . ?
C31 C32 1.403(8) . ?
C32 C34 1.514(8) . ?
C35 C40 1.407(9) . ?
C35 C36 1.408(8) . ?
C36 C37 1.387(9) . ?
C36 C41 1.518(8) . ?
C37 C38 1.388(9) . ?
C38 C39 1.403(10) . ?
C39 C40 1.366(10) . ?
C40 C44 1.527(9) . ?
C41 C43 1.525(8) . ?
C41 C42 1.525(9) . ?
C44 C45 1.523(10) . ?
C44 C46 1.538(11) . ?
C47 C52 1.398(9) . ?
C47 C48 1.430(10) . ?
C48 C49 1.404(9) . ?
C48 C53 1.528(10) . ?
C49 C50 1.383(11) . ?
C50 C51 1.386(11) . ?
C51 C52 1.389(9) . ?
C52 C56 1.526(11) . ?
C53 C54 1.529(12) . ?
C53 C55 1.534(10) . ?
C56 C58 1.522(10) . ?
C56 C57 1.525(10) . ?
F12_1 C12_1 1.358(6) . ?
F13_1 C13_1 1.349(6) . ?
F14_1 C14_1 1.319(6) . ?
F15_1 C15_1 1.349(6) . ?
F16_1 C16_1 1.348(6) . ?
F22_1 C22_1 1.367(7) . ?
F23_1 C23_1 1.345(8) . ?
F24_1 C24_1 1.354(7) . ?
F25_1 C25_1 1.345(8) . ?
F26_1 C26_1 1.335(8) . ?
F32_1 C32_1 1.356(7) . ?
F33_1 C33_1 1.350(7) . ?
F34_1 C34_1 1.338(6) . ?
F35_1 C35_1 1.348(7) . ?
F36_1 C36_1 1.352(7) . ?
F42_1 C42_1 1.351(7) . ?
F43_1 C43_1 1.360(7) . ?
F44_1 C44_1 1.355(7) . ?
F45_1 C45_1 1.357(7) . ?
F46_1 C46_1 1.346(7) . ?
C11_1 C12_1 1.381(7) . ?
C11_1 C16_1 1.395(8) . ?
C11_1 B1_1 1.643(8) . ?
C12_1 C13_1 1.374(7) . ?
C13_1 C14_1 1.375(8) . ?
C14_1 C15_1 1.367(8) . ?
C15_1 C16_1 1.382(8) . ?
C21_1 C22_1 1.386(9) . ?
C21_1 C26_1 1.404(9) . ?
C21_1 B1_1 1.653(8) . ?
C22_1 C23_1 1.381(9) . ?
C23_1 C24_1 1.372(11) . ?
C24_1 C25_1 1.365(11) . ?
C25_1 C26_1 1.383(9) . ?
C31_1 C36_1 1.388(8) . ?
C31_1 C32_1 1.391(8) . ?
C31_1 B1_1 1.649(8) . ?
C32_1 C33_1 1.370(8) . ?
C33_1 C34_1 1.373(9) . ?
C34_1 C35_1 1.373(9) . ?
C35_1 C36_1 1.378(8) . ?
C41_1 C46_1 1.395(8) . ?
C41_1 C42_1 1.400(8) . ?
C41_1 B1_1 1.655(8) . ?
C42_1 C43_1 1.382(8) . ?
C43_1 C44_1 1.362(9) . ?
C44_1 C45_1 1.372(10) . ?
C45_1 C46_1 1.374(9) . ?
